data_2108545
loop_
_publ_author_name
'Udovenko, Anatoly A.'
'Laptash, Natalia M.'

_publ_section_title
;
 Ammonium tantalum oxide fluorides: new features of dynamic disorder
;
_journal_issue 6
_journal_name_full 'Acta Crystallographica Section B'
_journal_page_first
;
;
_journal_paper_doi 10.1107/S2052520619013994
_journal_volume 75
_journal_year 2019
_chemical_formula_moiety '(N H4)2.75, [Ta F6.75 O0.125], F0.75'
_chemical_formula_sum 'F7.5 H11 N2.75 O0.125 Ta'
_chemical_formula_weight 375.44
_chemical_name_common 'ammonium  tantalum oxide fluoride'
_space_group_crystal_system monoclinic
_space_group_IT_number 14
_space_group_name_Hall '-P 2ybc'
_space_group_name_H-M_alt 'P 1 21/c 1'
_atom_sites_solution_primary direct
_atom_sites_solution_secondary difmap
_audit_creation_method SHELXL-2014/7
_cell_angle_alpha 90
_cell_angle_beta 108.9910(10)
_cell_angle_gamma 90
_cell_formula_units_Z 4
_cell_length_a 35.0618(9)
_cell_length_b 8.5377(2)
_cell_length_c 22.7987(5)
_cell_measurement_reflns_used 9771
_cell_measurement_temperature 123(2)
_cell_measurement_theta_max 30.00
_cell_measurement_theta_min 2.46
_cell_volume 6453.3(3)
_computing_cell_refinement 'Bruker SAINT'
_computing_data_collection 'Bruker APEX2'
_computing_data_reduction 'Bruker SAINT'
_computing_molecular_graphics 'Bruker SHELXTL'
_computing_publication_material 'Bruker SHELXTL'
_computing_structure_refinement 'SHELXL-2014/7 (Sheldrick, 2014)'
_computing_structure_solution 'SHELXS-97 (Sheldrick, 2008)'
_diffrn_ambient_temperature 123(2)
_diffrn_detector_area_resol_mean 8.33
_diffrn_measured_fraction_theta_full 1.000
_diffrn_measured_fraction_theta_max 0.999
_diffrn_measurement_device_type 'Bruker APEX-II CCD'
_diffrn_measurement_method '\f and \w scans'
_diffrn_radiation_type MoK\a
_diffrn_radiation_wavelength 0.71073
_diffrn_reflns_av_R_equivalents 0.0417
_diffrn_reflns_av_unetI/netI 0.0496
_diffrn_reflns_Laue_measured_fraction_full 1.000
_diffrn_reflns_Laue_measured_fraction_max 0.999
_diffrn_reflns_limit_h_max 49
_diffrn_reflns_limit_h_min -49
_diffrn_reflns_limit_k_max 10
_diffrn_reflns_limit_k_min -12
_diffrn_reflns_limit_l_max 31
_diffrn_reflns_limit_l_min -32
_diffrn_reflns_number 72403
_diffrn_reflns_point_group_measured_fraction_full 1.000
_diffrn_reflns_point_group_measured_fraction_max 0.999
_diffrn_reflns_theta_full 25.242
_diffrn_reflns_theta_max 30.049
_diffrn_reflns_theta_min 1.776
_exptl_absorpt_coefficient_mu 13.713
_exptl_absorpt_correction_type multi-scan
_exptl_absorpt_process_details 'Bruker SADABS'
_exptl_crystal_colour colourless
_exptl_crystal_density_diffrn 3.091
_exptl_crystal_description plate
_exptl_crystal_F_000 5500
_exptl_crystal_size_max 0.310
_exptl_crystal_size_mid 0.270
_exptl_crystal_size_min 0.082
_exptl_transmission_factor_max 0.7467
_exptl_transmission_factor_min 0.4026
_refine_diff_density_max 2.499
_refine_diff_density_min -2.346
_refine_diff_density_rms 0.272
_refine_ls_goodness_of_fit_ref 1.038
_refine_ls_matrix_type full
_refine_ls_number_parameters 848
_refine_ls_number_reflns 18811
_refine_ls_number_restraints 4
_refine_ls_restrained_S_all 1.040
_refine_ls_R_factor_all 0.0425
_refine_ls_R_factor_gt 0.0370
_refine_ls_shift/su_max 0.004
_refine_ls_shift/su_mean 0.000
_refine_ls_structure_factor_coef Fsqd
_refine_ls_weighting_details 'w=1/[\s^2^(Fo^2^)+(0.0332P)^2^+37.7647P] where P=(Fo^2^+2Fc^2^)/3'
_refine_ls_weighting_scheme calc
_refine_ls_wR_factor_gt 0.0831
_refine_ls_wR_factor_ref 0.0856
_reflns_Friedel_coverage 0.000
_reflns_number_gt 17166
_reflns_number_total 18811
_reflns_threshold_expression 'I > 2\s(I)'
_cod_data_source_file wf5152sup1.cif
_cod_data_source_block IV
_cod_original_sg_symbol_H-M 'P 21/c'
_cod_original_formula_sum 'F7.5 O0.125 H11 N2.75 Ta'
_cod_database_code 2108545
_shelx_space_group_comment
; 
The symmetry employed for this shelxl refinement is uniquely defined 
by the following loop, which should always be used as a source of 
symmetry information in preference to the above space-group names. 
They are only intended as comments. 
;
_shelx_estimated_absorpt_t_min 0.101
_shelx_estimated_absorpt_t_max 0.399

loop_
_space_group_symop_operation_xyz
'x, y, z'
'-x, y+1/2, -z+1/2'
'-x, -y, -z'
'x, -y-1/2, z-1/2'

loop_
_atom_site_label
_atom_site_type_symbol
_atom_site_fract_x
_atom_site_fract_y
_atom_site_fract_z
_atom_site_U_iso_or_equiv
_atom_site_adp_type
_atom_site_occupancy
_atom_site_site_symmetry_order
_atom_site_calc_flag
_atom_site_refinement_flags_posn
_atom_site_refinement_flags_occupancy
Ta1 Ta 0.29661(2) 0.27696(3) 0.13454(2) 0.01651(7) Uani 1 1 d . .
Ta2 Ta 0.40343(4) 0.82702(10) 0.26916(4) 0.0125(3) Uani 0.842(10) 1 d . P
Ta22 Ta 0.4013(3) 0.8085(17) 0.2776(7) 0.063(3) Uani 0.158(10) 1 d D P
Ta3 Ta 0.20668(2) 0.24343(4) 0.82898(2) 0.01492(7) Uani 1 1 d . .
Ta4 Ta 0.1055(2) 0.7912(3) 0.8775(3) 0.0382(10) Uani 0.57(2) 1 d D P
Ta44 Ta 0.09808(8) 0.7932(3) 0.88583(12) 0.0097(6) Uani 0.43(2) 1 d . P
Ta5 Ta 0.18080(2) 0.75352(4) 0.13857(2) 0.01764(7) Uani 1 1 d . .
Ta6 Ta 0.31366(18) 0.7599(5) 0.46054(16) 0.0121(5) Uani 0.40(2) 1 d . P
Ta66 Ta 0.3025(3) 0.7495(3) 0.46106(11) 0.0227(7) Uani 0.60(2) 1 d D P
Ta7 Ta 0.48474(2) 0.72995(4) 0.58583(2) 0.01540(7) Uani 1 1 d . .
Ta8 Ta 0.98473(11) 0.2529(5) 0.9101(3) 0.0251(7) Uani 0.51(2) 1 d D P
Ta88 Ta 0.98912(10) 0.2714(4) 0.8939(3) 0.0212(6) Uani 0.49(2) 1 d . P
F1 F 0.35481(18) 0.2585(6) 0.1514(3) 0.0299(13) Uani 1 1 d . .
F2 F 0.31901(19) 0.4603(6) 0.1851(3) 0.0322(13) Uani 1 1 d . .
F3 F 0.29978(18) 0.4240(5) 0.0715(2) 0.0286(12) Uani 1 1 d . .
F4 F 0.29854(18) 0.1183(5) 0.0727(2) 0.0266(12) Uani 1 1 d . .
F5 F 0.3098(3) 0.0895(7) 0.1848(3) 0.050(2) Uani 1 1 d . .
F6 F 0.26590(19) 0.2993(8) 0.1916(3) 0.0383(15) Uani 1 1 d . .
F7 F 0.24217(17) 0.2705(6) 0.0805(2) 0.0260(12) Uani 1 1 d . .
F8 F 0.41357(18) 0.6079(6) 0.2524(3) 0.0359(14) Uani 1 1 d . .
F9 F 0.3481(2) 0.7629(6) 0.2646(3) 0.0305(13) Uani 1 1 d . .
F10 F 0.4175(2) 0.7451(7) 0.3547(3) 0.0368(15) Uani 1 1 d D .
F11 F 0.46116(17) 0.8183(6) 0.2937(3) 0.0354(14) Uani 1 1 d . .
F12 F 0.37702(18) 0.8003(6) 0.1807(2) 0.0268(11) Uani 1 1 d . .
F13 F 0.38670(19) 0.9948(6) 0.3127(3) 0.0304(13) Uani 1 1 d . .
F14 F 0.41666(16) 1.0140(5) 0.2326(2) 0.0235(11) Uani 1 1 d . .
F15 F 0.16136(17) 0.2592(6) 0.7495(2) 0.0281(12) Uani 1 1 d . .
F16 F 0.22222(18) 0.4247(6) 0.7898(3) 0.0296(13) Uani 1 1 d . .
F17 F 0.21303(18) 0.0567(6) 0.7845(3) 0.0307(13) Uani 1 1 d . .
F18 F 0.16899(17) 0.1029(6) 0.8484(2) 0.0291(12) Uani 1 1 d . .
F19 F 0.17453(18) 0.4106(6) 0.8492(3) 0.0287(12) Uani 1 1 d . .
F20 F 0.22721(17) 0.2470(6) 0.9189(2) 0.0246(11) Uani 1 1 d . .
F21 F 0.26480(16) 0.2225(5) 0.8488(2) 0.0193(10) Uani 1 1 d . .
F22 F 0.0484(3) 0.7097(8) 0.8304(3) 0.063(2) Uani 1 1 d . .
F23 F 0.0709(2) 0.7790(7) 0.9401(4) 0.0447(17) Uani 1 1 d . .
F24 F 0.1119(2) 0.5758(6) 0.9086(3) 0.0443(16) Uani 1 1 d . .
F25 F 0.1172(3) 0.7378(8) 0.8098(3) 0.061(3) Uani 1 1 d D .
F26 F 0.07884(19) 0.9633(6) 0.8259(3) 0.0377(15) Uani 1 1 d . .
F27 F 0.1186(2) 0.9776(6) 0.9326(3) 0.0417(17) Uani 1 1 d . .
F28 F 0.1609(2) 0.7793(6) 0.9158(3) 0.0388(16) Uani 1 1 d . .
F29 F 0.14859(19) 0.7617(6) 0.0511(3) 0.0325(13) Uani 1 1 d . .
F30 F 0.14994(17) 0.9457(6) 0.1354(3) 0.0305(12) Uani 1 1 d . .
F31 F 0.15510(19) 0.5517(6) 0.1291(2) 0.0336(13) Uani 1 1 d . .
F32 F 0.21748(18) 0.6286(7) 0.1071(3) 0.0362(14) Uani 1 1 d . .
F33 F 0.21419(18) 0.9172(7) 0.1159(3) 0.0308(12) Uani 1 1 d . .
F34 F 0.15790(19) 0.7394(6) 0.2061(3) 0.0255(12) Uani 1 1 d . .
F35 F 0.22816(17) 0.7492(6) 0.2115(3) 0.0262(12) Uani 1 1 d . .
F36 F 0.3213(5) 0.7764(8) 0.3846(4) 0.141(7) Uani 1 1 d . .
F37 F 0.2691(3) 0.6132(9) 0.4051(4) 0.102(4) Uani 1 1 d . .
F38 F 0.33975(18) 0.5725(5) 0.4648(2) 0.0298(12) Uani 1 1 d . .
F39 F 0.3454(2) 0.9232(6) 0.4806(3) 0.0430(16) Uani 1 1 d . .
F40 F 0.2728(2) 0.9276(7) 0.4235(3) 0.061(2) Uani 1 1 d . .
F41 F 0.2651(2) 0.7352(7) 0.4987(3) 0.050(2) Uani 1 1 d D .
F42 F 0.33528(19) 0.7313(6) 0.5493(2) 0.0264(12) Uani 1 1 d . .
F43 F 0.45853(19) 0.6941(6) 0.6492(3) 0.0261(12) Uiso 0.9236 1 d . P
F44 F 0.5167(2) 0.5524(8) 0.6305(3) 0.0340(16) Uiso 0.8043 1 d . P
F45 F 0.5229(3) 0.8326(10) 0.6573(4) 0.0267(19) Uiso 0.5763 1 d . P
F46 F 0.4596(3) 0.9268(11) 0.5832(5) 0.029(2) Uiso 0.5503 1 d . P
F47 F 0.5330(3) 0.7441(9) 0.5634(4) 0.031(2) Uiso 0.632 1 d . P
F48 F 0.4516(3) 0.5438(10) 0.5538(4) 0.0332(19) Uiso 0.6424 1 d . P
F49 F 0.4854(4) 0.8850(12) 0.5183(5) 0.028(2) Uiso 0.4933 1 d . P
F50 F 0.4620(4) 0.7662(13) 0.4957(6) 0.032(3) Uiso 0.4721 1 d . P
F51 F 0.4278(5) 0.7484(14) 0.5357(7) 0.037(3) Uiso 0.4564 1 d . P
F52 F 0.4687(5) 0.9486(15) 0.6128(7) 0.029(3) Uiso 0.4054 1 d . P
F53 F 0.5089(7) 0.633(3) 0.5313(11) 0.044(5) Uiso 0.2781 1 d . P
F54 F 0.5346(7) 0.847(2) 0.6238(10) 0.030(4) Uiso 0.2624 1 d . P
F55 F 1.0450(3) 0.2040(10) 0.9311(4) 0.034(2) Uiso 0.6214 1 d . P
F56 F 0.9619(3) 0.2748(11) 0.8148(5) 0.040(2) Uiso 0.6349 1 d . P
F57 F 0.9501(3) 0.4461(11) 0.8931(4) 0.042(2) Uiso 0.6392 1 d . P
F58 F 1.0207(4) 0.4260(12) 0.8914(5) 0.046(3) Uiso 0.6381 1 d . P
F59 F 0.9837(4) 0.0592(13) 0.8639(5) 0.046(3) Uiso 0.5901 1 d . P
F60 F 0.9313(5) 0.2214(15) 0.8875(6) 0.050(3) Uiso 0.5411 1 d . P
F61 F 1.0255(5) 0.1168(18) 0.8927(7) 0.042(4) Uiso 0.4052 1 d . P
F62 F 0.9896(5) 0.1193(17) 0.9710(7) 0.038(4) Uiso 0.3809 1 d D P
F63 F 1.0010(6) 0.3971(19) 0.9757(8) 0.037(4) Uiso 0.3376 1 d . P
F64 F 0.9557(5) 0.0502(17) 0.8951(7) 0.039(4) Uiso 0.3967 1 d . P
F65 F 1.0091(6) 0.2593(19) 0.8200(9) 0.037(4) Uiso 0.343 1 d . P
F66 F 0.9603(7) 0.238(2) 0.9744(10) 0.042(5) Uiso 0.316 1 d . P
F67 F 1.0252(5) 0.2423(15) 0.9903(7) 0.026(3) Uiso 0.3803 1 d . P
F68 F 0.9699(7) 0.455(2) 0.8368(10) 0.042(5) Uiso 0.2993 1 d . P
F80 F 0.05722(17) 0.2718(6) 0.7393(3) 0.0333(14) Uani 1 1 d . .
F81 F 0.35226(17) 0.2933(6) 0.3553(2) 0.0243(11) Uani 1 1 d . .
F82 F 0.39897(18) 0.2533(6) 0.0191(3) 0.0366(15) Uani 1 1 d . .
F83 F 0.1993(3) 0.4983(10) 0.9853(4) 0.085(3) Uani 1 1 d . .
F84 F 0.0929(3) 0.2668(8) 0.1148(4) 0.056(2) Uani 1 1 d . .
F85 F 0.1503(2) 0.2855(7) 0.0072(4) 0.064(3) Uani 1 1 d . .
N1 N 0.2016(3) 0.0297(10) 0.9943(4) 0.035(2) Uani 1 1 d . .
N2 N 0.3062(2) 0.4596(8) 0.8071(3) 0.0206(15) Uani 1 1 d . .
N3 N 0.2994(2) 0.9840(8) 0.7971(3) 0.0216(15) Uani 1 1 d . .
N4 N 0.1069(3) 0.0136(10) 0.7190(4) 0.037(2) Uani 1 1 d . .
N5 N 0.1046(3) 0.5029(9) 0.7200(4) 0.0265(17) Uani 1 1 d . .
N6 N 0.0144(3) 0.2493(11) 0.6016(5) 0.040(2) Uani 1 1 d . .
N7 N 0.4128(3) 0.0221(9) 0.4468(4) 0.0290(18) Uani 1 1 d . .
N8 N 0.4095(3) 0.5005(9) 0.4280(4) 0.0321(19) Uani 1 1 d . .
N9 N 0.0980(3) 0.2289(9) 0.3630(4) 0.0271(18) Uani 1 1 d . .
N10 N 0.0911(3) 0.4781(12) 0.0172(4) 0.045(3) Uani 1 1 d . .
N11 N 0.0843(4) 0.0276(11) 0.0299(5) 0.058(3) Uani 1 1 d . .
N12 N 0.2929(3) 0.7749(7) 0.1365(4) 0.0271(17) Uani 1 1 d . .
N13 N 0.3897(2) 0.5278(10) 0.1154(4) 0.0283(18) Uani 1 1 d . .
N14 N 0.3896(2) 0.0295(9) 0.0984(3) 0.0232(15) Uani 1 1 d . .
N15 N 0.9970(3) 0.9894(11) 0.7506(5) 0.048(3) Uani 1 1 d . .
N16 N 0.4855(3) 0.2409(8) 0.5775(4) 0.030(2) Uani 1 1 d . .
N17 N 0.4007(2) 0.3052(9) 0.2832(3) 0.0233(16) Uani 1 1 d . .
N18 N 0.4983(3) 0.5509(14) 0.2545(5) 0.057(4) Uani 1 1 d . .
N19 N 0.3174(2) 0.2533(7) 0.9696(3) 0.0175(14) Uani 1 1 d . .
N20 N 0.2027(3) 0.7658(9) 0.3278(4) 0.036(2) Uani 1 1 d . .
N21 N 0.4480(3) 0.3062(11) 0.1774(5) 0.051(3) Uani 1 1 d . .
N22 N 0.1805(3) 0.2466(8) 0.1340(4) 0.0295(18) Uani 1 1 d . .

loop_
_atom_site_aniso_label
_atom_site_aniso_U_11
_atom_site_aniso_U_22
_atom_site_aniso_U_33
_atom_site_aniso_U_23
_atom_site_aniso_U_13
_atom_site_aniso_U_12
Ta1 0.01972(18) 0.01549(13) 0.01511(14) -0.00104(10) 0.00677(13) -0.00104(12)
Ta2 0.0109(3) 0.0109(3) 0.0161(4) 0.00307(19) 0.0047(2) -0.00029(18)
Ta22 0.029(3) 0.068(5) 0.091(6) -0.028(4) 0.020(4) 0.001(3)
Ta3 0.01119(16) 0.01797(13) 0.01549(14) 0.00102(12) 0.00421(12) -0.00128(11)
Ta4 0.0403(16) 0.0197(5) 0.0354(11) 0.0012(5) -0.0140(11) -0.0089(7)
Ta44 0.0067(8) 0.0135(5) 0.0113(7) -0.0048(3) 0.0064(5) -0.0005(4)
Ta5 0.01626(17) 0.01808(13) 0.01662(15) -0.00195(11) 0.00264(13) 0.00105(12)
Ta6 0.0102(12) 0.0128(6) 0.0126(5) -0.0017(4) 0.0027(7) 0.0017(6)
Ta66 0.0353(19) 0.0124(4) 0.0150(4) -0.0005(2) 0.0010(7) 0.0039(7)
Ta7 0.01007(16) 0.02050(15) 0.01569(15) -0.00119(11) 0.00429(13) 0.00051(11)
Ta8 0.0127(6) 0.0224(6) 0.0333(14) -0.0068(8) -0.0020(7) 0.0027(4)
Ta88 0.0125(6) 0.0195(5) 0.0267(11) -0.0055(6) -0.0003(6) 0.0002(4)
F1 0.013(3) 0.031(3) 0.048(4) -0.003(2) 0.012(3) 0.009(2)
F2 0.039(4) 0.026(2) 0.033(3) -0.012(2) 0.013(3) -0.013(2)
F3 0.040(4) 0.024(2) 0.021(3) 0.0081(18) 0.010(2) -0.005(2)
F4 0.037(4) 0.020(2) 0.023(3) -0.0065(18) 0.011(2) -0.002(2)
F5 0.099(7) 0.031(3) 0.035(3) 0.009(2) 0.041(4) 0.007(3)
F6 0.025(3) 0.067(4) 0.029(3) -0.022(3) 0.018(3) -0.013(3)
F7 0.019(3) 0.038(3) 0.018(2) -0.001(2) 0.001(2) 0.001(2)
F8 0.030(4) 0.022(2) 0.047(3) -0.002(2) 0.001(3) -0.001(2)
F9 0.035(4) 0.035(3) 0.024(3) -0.004(2) 0.013(3) -0.018(3)
F10 0.039(4) 0.047(3) 0.030(3) 0.021(2) 0.018(3) 0.020(3)
F11 0.015(3) 0.027(2) 0.060(4) 0.011(3) 0.006(3) 0.001(2)
F12 0.027(3) 0.035(3) 0.020(2) 0.000(2) 0.010(2) 0.000(2)
F13 0.040(4) 0.020(2) 0.041(3) 0.000(2) 0.028(3) 0.004(2)
F14 0.025(3) 0.020(2) 0.025(3) -0.0008(18) 0.008(2) -0.001(2)
F15 0.012(3) 0.040(3) 0.022(3) 0.003(2) -0.009(2) 0.006(2)
F16 0.023(3) 0.024(2) 0.045(3) 0.020(2) 0.016(3) 0.005(2)
F17 0.023(3) 0.031(3) 0.036(3) -0.017(2) 0.006(2) 0.000(2)
F18 0.027(3) 0.032(3) 0.032(3) 0.001(2) 0.015(2) -0.007(2)
F19 0.028(3) 0.025(2) 0.038(3) 0.000(2) 0.019(3) 0.008(2)
F20 0.027(3) 0.028(2) 0.019(3) -0.0003(19) 0.008(2) -0.002(2)
F21 0.012(3) 0.025(2) 0.020(2) 0.0034(18) 0.003(2) 0.0064(18)
F22 0.064(6) 0.056(4) 0.041(4) 0.004(3) -0.023(4) -0.029(4)
F23 0.026(4) 0.036(3) 0.066(5) -0.013(3) 0.006(3) 0.002(3)
F24 0.059(5) 0.022(2) 0.054(4) -0.003(3) 0.021(4) 0.000(3)
F25 0.075(6) 0.055(4) 0.031(4) -0.023(3) -0.010(4) 0.032(4)
F26 0.029(3) 0.028(3) 0.041(3) 0.007(2) -0.010(3) 0.001(2)
F27 0.049(4) 0.021(2) 0.038(3) -0.005(2) -0.011(3) -0.011(3)
F28 0.043(4) 0.026(3) 0.031(3) 0.004(2) -0.010(3) -0.005(3)
F29 0.030(4) 0.037(3) 0.023(3) 0.001(2) -0.003(3) -0.004(2)
F30 0.033(3) 0.023(2) 0.041(3) 0.005(2) 0.019(3) 0.003(2)
F31 0.045(4) 0.021(2) 0.032(3) -0.006(2) 0.009(3) -0.001(2)
F32 0.018(3) 0.051(3) 0.041(3) -0.021(3) 0.010(3) 0.004(3)
F33 0.024(3) 0.041(3) 0.029(3) 0.012(2) 0.011(2) -0.002(2)
F34 0.027(3) 0.030(3) 0.023(3) 0.0006(19) 0.013(2) 0.000(2)
F35 0.017(3) 0.030(2) 0.024(3) 0.0072(19) -0.003(2) -0.003(2)
F36 0.38(2) 0.029(3) 0.056(5) 0.013(3) 0.130(9) 0.037(7)
F37 0.074(6) 0.066(5) 0.105(7) -0.066(5) -0.058(5) 0.042(4)
F38 0.039(4) 0.020(2) 0.034(3) -0.004(2) 0.018(3) 0.003(2)
F39 0.052(5) 0.025(3) 0.061(4) 0.015(3) 0.031(4) 0.007(3)
F40 0.076(6) 0.026(3) 0.046(4) 0.004(3) -0.027(4) 0.014(3)
F41 0.030(4) 0.037(3) 0.060(5) 0.008(3) -0.018(3) 0.003(3)
F42 0.031(3) 0.028(2) 0.016(2) 0.0027(19) 0.001(2) 0.003(2)
F80 0.015(3) 0.034(3) 0.046(4) -0.005(2) 0.004(3) -0.009(2)
F81 0.021(3) 0.021(2) 0.031(3) 0.001(2) 0.010(2) -0.006(2)
F82 0.012(3) 0.037(3) 0.052(4) 0.016(2) -0.001(3) -0.007(2)
F83 0.113(9) 0.067(5) 0.058(5) -0.002(4) 0.006(5) 0.029(5)
F84 0.047(5) 0.071(5) 0.051(5) -0.004(4) 0.018(4) -0.001(4)
F85 0.047(5) 0.022(3) 0.081(6) -0.010(3) -0.036(4) 0.008(3)
N1 0.047(6) 0.040(4) 0.016(4) 0.000(3) 0.009(4) -0.015(4)
N2 0.015(4) 0.022(3) 0.026(4) -0.002(3) 0.008(3) -0.008(3)
N3 0.021(4) 0.019(3) 0.026(4) -0.001(3) 0.009(3) 0.000(3)
N4 0.038(6) 0.036(4) 0.025(4) -0.007(3) -0.007(4) 0.007(4)
N5 0.026(5) 0.029(4) 0.025(4) 0.004(3) 0.008(4) -0.002(3)
N6 0.044(6) 0.030(4) 0.041(5) -0.001(3) 0.005(5) 0.009(4)
N7 0.025(5) 0.026(3) 0.031(4) -0.002(3) 0.002(4) 0.000(3)
N8 0.022(5) 0.025(3) 0.049(5) 0.012(3) 0.012(4) -0.004(3)
N9 0.027(5) 0.020(3) 0.040(5) 0.004(3) 0.018(4) 0.008(3)
N10 0.043(6) 0.055(5) 0.031(5) 0.005(4) 0.003(4) -0.036(5)
N11 0.061(8) 0.032(5) 0.058(7) -0.007(4) -0.013(6) 0.013(5)
N12 0.034(5) 0.012(3) 0.042(5) 0.002(3) 0.022(4) 0.005(3)
N13 0.016(4) 0.038(4) 0.032(4) -0.005(3) 0.008(3) 0.006(3)
N14 0.017(4) 0.032(3) 0.022(4) 0.006(3) 0.010(3) 0.004(3)
N15 0.020(5) 0.046(5) 0.064(7) 0.027(5) -0.007(5) 0.010(4)
N16 0.043(6) 0.021(3) 0.036(5) 0.002(3) 0.028(4) 0.004(3)
N17 0.014(4) 0.026(3) 0.030(4) 0.009(3) 0.007(3) 0.000(3)
N18 0.055(7) 0.083(8) 0.047(6) 0.045(5) 0.035(5) 0.054(6)
N19 0.018(4) 0.016(3) 0.017(3) 0.000(2) 0.004(3) 0.003(3)
N20 0.034(6) 0.025(4) 0.032(4) -0.004(3) -0.011(4) 0.004(3)
N21 0.051(7) 0.037(5) 0.059(7) 0.005(5) 0.011(6) 0.020(5)
N22 0.031(5) 0.024(3) 0.036(5) 0.003(3) 0.014(4) 0.000(3)

loop_
_atom_type_symbol
_atom_type_description
_atom_type_scat_dispersion_real
_atom_type_scat_dispersion_imag
_atom_type_scat_source
N N 0.0061 0.0033 'International Tables Vol C Tables 4.2.6.8 and 6.1.1.4'
H H 0.0000 0.0000 'International Tables Vol C Tables 4.2.6.8 and 6.1.1.4'
F F 0.0171 0.0103 'International Tables Vol C Tables 4.2.6.8 and 6.1.1.4'
Ta Ta -0.7052 6.5227 'International Tables Vol C Tables 4.2.6.8 and 6.1.1.4'

loop_
_geom_angle_atom_site_label_1
_geom_angle_atom_site_label_2
_geom_angle_atom_site_label_3
_geom_angle
F7 Ta1 F3 80.0(2)
F7 Ta1 F6 77.3(2)
F5 Ta1 F6 76.3(3)
F3 Ta1 F2 79.0(2)
F6 Ta1 F2 74.4(2)
F5 Ta1 F1 77.5(3)
F2 Ta1 F1 75.8(2)
F7 Ta1 F4 77.2(2)
F5 Ta1 F4 78.4(2)
F3 Ta1 F4 83.7(2)
F1 Ta1 F4 79.0(2)
F11 Ta2 F14 77.2(2)
F14 Ta2 F12 75.4(2)
F13 Ta2 F10 77.0(2)
F8 Ta2 F10 81.5(2)
F12 Ta2 F9 77.6(2)
F13 Ta2 F9 77.2(2)
F8 Ta2 F9 87.9(2)
F10 Ta2 F9 83.1(3)
F10 Ta22 F9 94.5(10)
F10 Ta22 F8 89.7(7)
F9 Ta22 F8 94.5(7)
F10 Ta22 F13 83.1(6)
F9 Ta22 F13 81.3(5)
F8 Ta22 F13 171.4(12)
F10 Ta22 F11 81.4(5)
F9 Ta22 F11 170.1(9)
F8 Ta22 F11 76.5(4)
F13 Ta22 F11 107.0(6)
F10 Ta22 F12 159.7(9)
F9 Ta22 F12 77.3(4)
F8 Ta22 F12 72.8(4)
F13 Ta22 F12 113.3(7)
F11 Ta22 F12 103.6(8)
F10 Ta22 F14 132.1(6)
F9 Ta22 F14 119.2(7)
F8 Ta22 F14 117.8(8)
F13 Ta22 F14 70.8(5)
F11 Ta22 F14 69.5(6)
F12 Ta22 F14 67.0(6)
F20 Ta3 F18 79.3(2)
F20 Ta3 F17 119.9(2)
F18 Ta3 F17 79.3(2)
F20 Ta3 F21 75.8(2)
F18 Ta3 F21 129.0(2)
F17 Ta3 F21 75.9(2)
F20 Ta3 F16 114.1(2)
F18 Ta3 F16 155.2(2)
F17 Ta3 F16 108.4(3)
F21 Ta3 F16 75.7(2)
F20 Ta3 F19 77.6(2)
F18 Ta3 F19 84.8(2)
F17 Ta3 F19 153.1(2)
F21 Ta3 F19 130.5(2)
F16 Ta3 F19 78.4(2)
F20 Ta3 F15 150.9(2)
F18 Ta3 F15 81.3(2)
F17 Ta3 F15 76.9(2)
F21 Ta3 F15 133.2(2)
F16 Ta3 F15 77.8(2)
F19 Ta3 F15 79.4(2)
F25 Ta4 F28 83.8(6)
F25 Ta4 F26 82.5(4)
F28 Ta4 F26 123.7(5)
F25 Ta4 F24 92.4(4)
F28 Ta4 F24 78.4(3)
F26 Ta4 F24 156.2(4)
F25 Ta4 F27 133.0(6)
F28 Ta4 F27 75.8(3)
F26 Ta4 F27 75.0(3)
F24 Ta4 F27 123.2(4)
F25 Ta4 F22 85.4(4)
F28 Ta4 F22 156.5(4)
F26 Ta4 F22 75.1(3)
F24 Ta4 F22 81.4(3)
F27 Ta4 F22 125.9(6)
F25 Ta4 F23 154.1(4)
F28 Ta4 F23 114.5(4)
F26 Ta4 F23 100.1(5)
F24 Ta4 F23 74.8(4)
F27 Ta4 F23 71.6(4)
F22 Ta4 F23 70.7(5)
F23 Ta44 F27 81.8(3)
F23 Ta44 F22 81.8(4)
F27 Ta44 F22 140.3(4)
F23 Ta44 F24 83.9(3)
F27 Ta44 F24 128.5(3)
F22 Ta44 F24 85.2(3)
F23 Ta44 F26 113.0(3)
F27 Ta44 F26 76.1(3)
F22 Ta44 F26 77.5(3)
F24 Ta44 F26 153.3(3)
F23 Ta44 F28 120.8(3)
F27 Ta44 F28 72.4(3)
F22 Ta44 F28 145.7(4)
F24 Ta44 F28 73.3(3)
F26 Ta44 F28 111.0(3)
F23 Ta44 F25 159.2(4)
F27 Ta44 F25 118.9(3)
F22 Ta44 F25 80.6(4)
F24 Ta44 F25 83.5(3)
F26 Ta44 F25 73.9(3)
F28 Ta44 F25 70.9(3)
F31 Ta5 F35 108.7(2)
F31 Ta5 F29 79.8(2)
F35 Ta5 F29 158.9(3)
F31 Ta5 F30 121.0(3)
F35 Ta5 F30 111.0(2)
F29 Ta5 F30 78.6(2)
F31 Ta5 F34 74.7(2)
F35 Ta5 F34 77.2(3)
F29 Ta5 F34 123.9(3)
F30 Ta5 F34 73.6(2)
F31 Ta5 F32 79.2(3)
F35 Ta5 F32 79.9(2)
F29 Ta5 F32 82.9(3)
F30 Ta5 F32 149.0(3)
F34 Ta5 F32 137.2(2)
F31 Ta5 F33 153.0(2)
F35 Ta5 F33 79.8(2)
F29 Ta5 F33 84.5(2)
F30 Ta5 F33 76.5(2)
F34 Ta5 F33 132.2(2)
F32 Ta5 F33 77.2(3)
F39 Ta6 F38 114.8(4)
F39 Ta6 F36 84.8(5)
F38 Ta6 F36 83.9(4)
F39 Ta6 F42 80.1(3)
F38 Ta6 F42 79.3(3)
F36 Ta6 F42 150.1(7)
F39 Ta6 F40 81.2(3)
F38 Ta6 F40 157.3(4)
F36 Ta6 F40 81.5(5)
F42 Ta6 F40 120.9(3)
F39 Ta6 F37 158.0(4)
F38 Ta6 F37 76.6(3)
F36 Ta6 F37 77.5(6)
F42 Ta6 F37 121.5(5)
F40 Ta6 F37 83.2(3)
F39 Ta6 F41 119.3(3)
F38 Ta6 F41 109.8(3)
F36 Ta6 F41 139.6(7)
F42 Ta6 F41 70.0(3)
F40 Ta6 F41 72.0(4)
F37 Ta6 F41 69.6(4)
F41 Ta66 F37 83.6(6)
F41 Ta66 F40 83.7(5)
F37 Ta66 F40 93.6(4)
F41 Ta66 F42 77.3(3)
F37 Ta66 F42 133.3(4)
F40 Ta66 F42 125.4(3)
F41 Ta66 F38 120.2(3)
F37 Ta66 F38 79.0(3)
F40 Ta66 F38 153.5(5)
F42 Ta66 F38 74.9(3)
F41 Ta66 F39 122.9(3)
F37 Ta66 F39 149.7(6)
F40 Ta66 F39 76.9(3)
F42 Ta66 F39 72.2(3)
F38 Ta66 F39 96.7(5)
F41 Ta66 F36 153.6(6)
F37 Ta66 F36 77.9(6)
F40 Ta66 F36 78.9(4)
F42 Ta66 F36 129.1(7)
F38 Ta66 F36 74.6(4)
F39 Ta66 F36 72.0(5)
F46 Ta7 F53 131.9(8)
F46 Ta7 F47 112.2(4)
F53 Ta7 F47 40.4(8)
F46 Ta7 F45 79.2(4)
F53 Ta7 F45 114.3(8)
F47 Ta7 F45 76.7(4)
F46 Ta7 F54 84.3(7)
F53 Ta7 F54 89.3(10)
F47 Ta7 F54 49.3(7)
F45 Ta7 F54 29.3(6)
F46 Ta7 F51 62.2(5)
F53 Ta7 F51 103.8(8)
F47 Ta7 F51 131.1(5)
F45 Ta7 F51 138.1(5)
F54 Ta7 F51 144.4(7)
F46 Ta7 F44 152.3(4)
F53 Ta7 F44 72.7(7)
F47 Ta7 F44 77.5(3)
F45 Ta7 F44 78.1(3)
F54 Ta7 F44 83.5(6)
F51 Ta7 F44 131.8(4)
F46 Ta7 F48 119.6(4)
F53 Ta7 F48 75.0(8)
F47 Ta7 F48 114.6(4)
F45 Ta7 F48 146.8(4)
F54 Ta7 F48 156.0(7)
F51 Ta7 F48 58.7(5)
F44 Ta7 F48 74.7(3)
F46 Ta7 F50 78.5(5)
F53 Ta7 F50 60.3(8)
F47 Ta7 F50 78.8(5)
F45 Ta7 F50 137.4(4)
F54 Ta7 F50 112.5(7)
F51 Ta7 F50 52.3(6)
F44 Ta7 F50 129.1(4)
F48 Ta7 F50 75.5(4)
F46 Ta7 F43 80.6(4)
F53 Ta7 F43 145.3(7)
F47 Ta7 F43 149.8(3)
F45 Ta7 F43 79.3(3)
F54 Ta7 F43 108.6(6)
F51 Ta7 F43 79.1(4)
F44 Ta7 F43 79.9(3)
F48 Ta7 F43 77.6(3)
F50 Ta7 F43 131.3(4)
F46 Ta7 F49 61.2(4)
F53 Ta7 F49 70.9(7)
F47 Ta7 F49 62.1(4)
F45 Ta7 F49 99.6(4)
F54 Ta7 F49 77.0(7)
F51 Ta7 F49 76.5(5)
F44 Ta7 F49 138.6(4)
F48 Ta7 F49 113.3(4)
F50 Ta7 F49 37.8(5)
F43 Ta7 F49 141.0(4)
F46 Ta7 F52 18.4(4)
F53 Ta7 F52 142.7(8)
F47 Ta7 F52 111.4(5)
F45 Ta7 F52 62.0(5)
F54 Ta7 F52 72.7(7)
F51 Ta7 F52 77.3(6)
F44 Ta7 F52 134.3(5)
F48 Ta7 F52 130.3(5)
F50 Ta7 F52 96.3(5)
F43 Ta7 F52 72.0(4)
F49 Ta7 F52 73.3(5)
F62 Ta8 F60 87.4(8)
F62 Ta8 F63 82.6(8)
F60 Ta8 F63 110.2(8)
F62 Ta8 F67 50.6(7)
F60 Ta8 F67 130.3(8)
F63 Ta8 F67 48.1(7)
F62 Ta8 F66 46.5(8)
F60 Ta8 F66 61.8(9)
F63 Ta8 F66 62.1(9)
F67 Ta8 F66 69.2(9)
F62 Ta8 F59 81.7(6)
F60 Ta8 F59 83.3(6)
F63 Ta8 F59 158.8(7)
F67 Ta8 F59 110.6(5)
F66 Ta8 F59 114.7(8)
F62 Ta8 F61 83.5(7)
F60 Ta8 F61 127.5(7)
F63 Ta8 F61 119.6(8)
F67 Ta8 F61 78.8(6)
F66 Ta8 F61 129.9(9)
F59 Ta8 F61 44.2(6)
F62 Ta8 F64 58.9(7)
F60 Ta8 F64 52.4(6)
F63 Ta8 F64 135.8(9)
F67 Ta8 F64 107.6(7)
F66 Ta8 F64 75.1(8)
F59 Ta8 F64 41.3(6)
F61 Ta8 F64 79.4(7)
F62 Ta8 F57 125.6(7)
F60 Ta8 F57 63.8(5)
F63 Ta8 F57 67.9(6)
F67 Ta8 F57 115.8(5)
F66 Ta8 F57 79.2(7)
F59 Ta8 F57 133.3(5)
F61 Ta8 F57 150.8(8)
F64 Ta8 F57 116.1(6)
F62 Ta8 F55 81.7(6)
F60 Ta8 F55 159.4(5)
F63 Ta8 F55 85.7(7)
F67 Ta8 F55 51.9(5)
F66 Ta8 F55 119.2(8)
F59 Ta8 F55 77.9(5)
F61 Ta8 F55 34.1(5)
F64 Ta8 F55 107.1(6)
F57 Ta8 F55 136.3(5)
F62 Ta8 F56 142.4(6)
F60 Ta8 F56 72.5(5)
F63 Ta8 F56 133.8(7)
F67 Ta8 F56 157.1(7)
F66 Ta8 F56 133.6(8)
F59 Ta8 F56 65.0(5)
F61 Ta8 F56 84.2(6)
F64 Ta8 F56 84.0(5)
F57 Ta8 F56 73.7(4)
F55 Ta8 F56 106.3(6)
F62 Ta8 F58 135.5(6)
F60 Ta8 F58 134.0(6)
F63 Ta8 F58 69.5(6)
F67 Ta8 F58 85.4(5)
F66 Ta8 F58 130.9(7)
F59 Ta8 F58 113.4(6)
F61 Ta8 F58 81.4(6)
F64 Ta8 F58 154.0(7)
F57 Ta8 F58 75.2(5)
F55 Ta8 F58 62.8(4)
F56 Ta8 F58 76.9(5)
F58 Ta88 F56 95.5(6)
F58 Ta88 F61 95.3(7)
F56 Ta88 F61 98.4(6)
F58 Ta88 F59 134.0(6)
F56 Ta88 F59 72.0(5)
F61 Ta88 F59 46.2(6)
F58 Ta88 F55 71.2(5)
F56 Ta88 F55 126.1(6)
F61 Ta88 F55 36.2(6)
F59 Ta88 F55 81.1(5)
F58 Ta88 F68 57.9(8)
F56 Ta88 F68 50.4(7)
F61 Ta88 F68 129.7(9)
F59 Ta88 F68 122.2(7)
F55 Ta88 F68 126.2(8)
F58 Ta88 F57 82.9(5)
F56 Ta88 F57 80.6(4)
F61 Ta88 F57 177.8(8)
F59 Ta88 F57 134.8(5)
F55 Ta88 F57 143.4(4)
F68 Ta88 F57 48.2(7)
F58 Ta88 F65 67.4(7)
F56 Ta88 F65 50.4(7)
F61 Ta88 F65 61.5(7)
F59 Ta88 F65 71.2(6)
F55 Ta88 F65 77.1(7)
F68 Ta88 F65 68.7(8)
F57 Ta88 F65 116.5(6)
F58 Ta88 F60 142.3(5)
F56 Ta88 F60 74.4(5)
F61 Ta88 F60 121.9(7)
F59 Ta88 F60 78.2(5)
F55 Ta88 F60 143.8(6)
F68 Ta88 F60 90.0(8)
F57 Ta88 F60 59.8(5)
F65 Ta88 F60 122.5(7)
F58 Ta88 F63 72.1(6)
F56 Ta88 F63 143.5(6)
F61 Ta88 F63 116.6(7)
F59 Ta88 F63 140.7(7)
F55 Ta88 F63 83.3(6)
F68 Ta88 F63 96.0(8)
F57 Ta88 F63 64.1(6)
F65 Ta88 F63 138.8(8)
F60 Ta88 F63 94.4(7)
F58 Ta88 F67 87.3(5)
F56 Ta88 F67 173.8(5)
F61 Ta88 F67 75.8(6)
F59 Ta88 F67 102.1(5)
F55 Ta88 F67 49.7(5)
F68 Ta88 F67 135.2(7)
F57 Ta88 F67 105.3(5)
F65 Ta88 F67 126.4(7)
F60 Ta88 F67 106.7(7)
F63 Ta88 F67 42.7(6)
F58 Ta88 F62 129.8(6)
F56 Ta88 F62 134.5(6)
F61 Ta88 F62 76.2(7)
F59 Ta88 F62 72.5(6)
F55 Ta88 F62 74.3(6)
F68 Ta88 F62 154.1(8)
F57 Ta88 F62 106.0(6)
F65 Ta88 F62 136.5(6)
F60 Ta88 F62 71.3(6)
F63 Ta88 F62 68.7(7)
F67 Ta88 F62 42.6(6)
Ta22 F8 Ta2 8.0(6)
Ta22 F9 Ta2 7.0(6)
Ta22 F10 Ta2 4.9(5)
Ta2 F11 Ta22 7.6(5)
Ta2 F12 Ta22 6.6(5)
Ta22 F13 Ta2 8.2(6)
Ta2 F14 Ta22 2.7(3)
Ta44 F22 Ta4 9.9(3)
Ta44 F23 Ta4 2.25(16)
Ta44 F24 Ta4 10.8(3)
Ta4 F25 Ta44 5.1(2)
Ta4 F26 Ta44 10.8(3)
Ta44 F27 Ta4 10.6(3)
Ta4 F28 Ta44 8.4(3)
Ta6 F36 Ta66 9.86(14)
Ta66 F37 Ta6 9.5(2)
Ta6 F38 Ta66 11.29(11)
Ta6 F39 Ta66 8.01(15)
Ta66 F40 Ta6 11.35(14)
Ta66 F41 Ta6 4.80(16)
Ta6 F42 Ta66 11.82(12)
F54 F45 Ta7 75.8(14)
F52 F46 Ta7 98.6(17)
F53 F47 F54 134.4(15)
F53 F47 Ta7 69.1(11)
F54 F47 Ta7 66.3(9)
F50 F49 Ta7 68.4(7)
F49 F50 F51 108.3(11)
F49 F50 Ta7 73.7(8)
F51 F50 Ta7 63.4(7)
F50 F51 Ta7 64.3(7)
F46 F52 Ta7 62.9(15)
F47 F53 Ta7 70.5(11)
F45 F54 F47 133.2(19)
F45 F54 Ta7 75.0(14)
F47 F54 Ta7 64.4(8)
F61 F55 F67 114.3(12)
F61 F55 Ta88 66.8(10)
F67 F55 Ta88 71.6(7)
F61 F55 Ta8 69.6(10)
F67 F55 Ta8 60.1(6)
Ta88 F55 Ta8 13.26(9)
F68 F56 F65 89.2(11)
F68 F56 Ta88 73.4(9)
F65 F56 Ta88 73.9(8)
F68 F56 Ta8 78.0(9)
F65 F56 Ta8 83.1(8)
Ta88 F56 Ta8 10.47(13)
F68 F57 Ta8 79.0(9)
F68 F57 Ta88 65.6(8)
Ta8 F57 Ta88 13.48(10)
Ta88 F58 Ta8 9.92(13)
F64 F59 F61 123.6(12)
F64 F59 Ta88 82.8(8)
F61 F59 Ta88 63.9(8)
F64 F59 Ta8 70.3(8)
F61 F59 Ta8 68.8(8)
Ta88 F59 Ta8 13.98(10)
F64 F60 Ta8 69.5(8)
F64 F60 Ta88 73.2(8)
Ta8 F60 Ta88 12.32(17)
F55 F61 F59 142.0(15)
F55 F61 Ta88 77.0(10)
F59 F61 Ta88 69.8(8)
F55 F61 Ta8 76.3(10)
F59 F61 Ta8 67.0(8)
Ta88 F61 Ta8 13.60(14)
F66 F62 F67 91.7(13)
F66 F62 Ta8 72.8(11)
F67 F62 Ta8 69.8(8)
F66 F62 Ta88 79.1(10)
F67 F62 Ta88 68.2(7)
Ta8 F62 Ta88 6.31(17)
F67 F63 Ta8 67.3(8)
F67 F63 Ta88 71.8(9)
Ta8 F63 Ta88 12.50(17)
F59 F64 F60 108.7(11)
F59 F64 Ta8 68.4(8)
F60 F64 Ta8 58.1(7)
F59 F64 Ta88 59.0(7)
F60 F64 Ta88 60.8(7)
Ta8 F64 Ta88 11.01(15)
F56 F65 Ta88 55.7(7)
F56 F65 Ta8 56.1(7)
Ta88 F65 Ta8 4.20(13)
F62 F66 Ta8 60.7(10)
F62 F66 Ta88 63.9(10)
Ta8 F66 Ta88 3.27(17)
F63 F67 F62 100.4(13)
F63 F67 F55 108.9(11)
F62 F67 F55 97.8(10)
F63 F67 Ta8 64.6(9)
F62 F67 Ta8 59.5(7)
F55 F67 Ta8 68.1(7)
F63 F67 Ta88 65.5(8)
F62 F67 Ta88 69.2(7)
F55 F67 Ta88 58.8(6)
Ta8 F67 Ta88 11.34(15)
F56 F68 F57 97.0(12)
F56 F68 Ta88 56.2(7)
F57 F68 Ta88 66.2(8)
F56 F68 Ta8 59.6(7)
F57 F68 Ta8 57.4(7)
Ta88 F68 Ta8 8.90(15)

loop_
_geom_bond_atom_site_label_1
_geom_bond_atom_site_label_2
_geom_bond_distance
Ta1 F7 1.906(6)
Ta1 F5 1.934(6)
Ta1 F3 1.939(4)
Ta1 F6 1.949(5)
Ta1 F2 1.951(5)
Ta1 F1 1.956(6)
Ta1 F4 1.973(4)
Ta2 F11 1.918(6)
Ta2 F14 1.926(5)
Ta2 F12 1.939(5)
Ta2 F13 1.940(5)
Ta2 F8 1.965(5)
Ta2 F10 1.978(5)
Ta2 F9 1.986(6)
Ta22 F10 1.749(16)
Ta22 F9 1.832(15)
Ta22 F8 1.900(11)
Ta22 F13 1.924(10)
Ta22 F11 2.013(14)
Ta22 F12 2.093(14)
Ta22 F14 2.19(2)
Ta3 F20 1.938(5)
Ta3 F18 1.940(5)
Ta3 F17 1.941(5)
Ta3 F21 1.947(5)
Ta3 F16 1.951(5)
Ta3 F19 1.965(5)
Ta3 F15 1.988(5)
Ta4 F25 1.780(12)
Ta4 F28 1.856(10)
Ta4 F26 1.923(6)
Ta4 F24 1.958(6)
Ta4 F27 1.987(7)
Ta4 F22 2.059(9)
Ta4 F23 2.155(14)
Ta44 F23 1.796(8)
Ta44 F27 1.906(6)
Ta44 F22 1.925(8)
Ta44 F24 1.946(6)
Ta44 F26 1.957(6)
Ta44 F28 2.086(8)
Ta44 F25 2.104(8)
Ta5 F31 1.924(5)
Ta5 F35 1.931(5)
Ta5 F29 1.947(5)
Ta5 F30 1.954(5)
Ta5 F34 1.959(5)
Ta5 F32 1.977(5)
Ta5 F33 1.995(5)
Ta6 F39 1.749(9)
Ta6 F38 1.830(6)
Ta6 F36 1.842(8)
Ta6 F42 1.931(6)
Ta6 F40 2.007(7)
Ta6 F37 2.078(9)
Ta6 F41 2.160(9)
Ta66 F41 1.792(11)
Ta66 F37 1.839(8)
Ta66 F40 1.885(7)
Ta66 F42 1.971(6)
Ta66 F38 1.980(7)
Ta66 F39 2.053(10)
Ta66 F36 2.067(10)
Ta7 F46 1.890(10)
Ta7 F53 1.91(2)
Ta7 F47 1.924(10)
Ta7 F45 1.947(9)
Ta7 F54 1.95(2)
Ta7 F51 1.957(15)
Ta7 F44 1.962(7)
Ta7 F48 1.964(9)
Ta7 F50 1.971(13)
Ta7 F43 1.971(6)
Ta7 F49 2.035(10)
Ta7 F52 2.098(14)
Ta8 F62 1.760(14)
Ta8 F60 1.795(16)
Ta8 F63 1.877(18)
Ta8 F67 1.916(16)
Ta8 F66 1.93(2)
Ta8 F59 1.955(11)
Ta8 F61 1.979(17)
Ta8 F64 1.980(16)
Ta8 F57 2.010(10)
Ta8 F55 2.052(12)
Ta8 F56 2.066(13)
Ta8 F58 2.077(13)
Ta88 F58 1.736(12)
Ta88 F56 1.744(12)
Ta88 F61 1.841(16)
Ta88 F59 1.924(11)
Ta88 F55 1.951(11)
Ta88 F68 2.01(2)
Ta88 F57 2.020(10)
Ta88 F65 2.03(2)
Ta88 F60 2.031(16)
Ta88 F63 2.074(18)
Ta88 F67 2.165(16)
Ta88 F62 2.181(13)

_cod_database_fobs_code 2108545
